data_9011199
loop_
_publ_author_name
'Mathew, M.'
'Schroeder, L. W.'

_publ_section_title
;
 Crystal structure of a struvite analogue, MgKPO4*6H2O
;
_journal_name_full 'Acta Crystallographica, Section B'
_journal_page_first 11
_journal_page_last 13
_journal_paper_doi 10.1107/S0567740879002429
_journal_volume 35
_journal_year 1979
_chemical_compound_source Synthetic
_chemical_formula_sum 'H12 K Mg O10 P'
_chemical_name_mineral Struvite-K
_space_group_IT_number 31
_symmetry_space_group_name_Hall 'P 2ac -2'
_symmetry_space_group_name_H-M 'P m n 21'
_cell_angle_alpha 90
_cell_angle_beta 90
_cell_angle_gamma 90
_cell_length_a 6.873
_cell_length_b 6.160
_cell_length_c 11.087
_cell_formula_units_Z 2
_cell_volume 469.398
_database_code_amcsd 0009654
_exptl_crystal_density_diffrn 1.885
_cod_original_formula_sum 'K Mg P O10 H12'
_cod_database_code 9011199

loop_
_space_group_symop_operation_xyz
x,y,z
1/2+x,-y,1/2+z
-x,y,z
1/2-x,-y,1/2+z

loop_
_atom_site_aniso_label
_atom_site_aniso_U_11
_atom_site_aniso_U_22
_atom_site_aniso_U_33
_atom_site_aniso_U_12
_atom_site_aniso_U_13
_atom_site_aniso_U_23
K 0.06400 0.04800 0.05000 0.00000 0.00000 0.01000
Mg 0.02300 0.01600 0.02000 0.00000 0.00000 -0.00400
P 0.02000 0.01500 0.01900 0.00000 0.00000 -0.00200
O1 0.03100 0.03000 0.01300 0.00000 0.00000 -0.00300
O2 0.03200 0.01200 0.02900 0.00000 0.00000 0.00900
O3 0.02000 0.02100 0.02700 -0.00300 0.00300 -0.00500
O4 0.10800 0.01000 0.02800 0.00000 0.00000 -0.01300
O5 0.02300 0.03100 0.08500 0.00000 0.00000 -0.03000
O6 0.03200 0.04700 0.01400 0.00900 -0.00200 -0.00600
O7 0.04000 0.02000 0.05100 0.00000 0.01800 0.00800

loop_
_atom_site_label
_atom_site_fract_x
_atom_site_fract_y
_atom_site_fract_z
_atom_site_U_iso_or_equiv
K 0.00000 0.36810 0.00000 ?
Mg 0.00000 0.38300 0.64870 ?
P 0.00000 -0.00690 0.27440 ?
O1 0.00000 -0.01860 0.13630 ?
O2 0.00000 -0.23860 0.32850 ?
O3 0.18270 0.11200 0.31810 ?
O4 0.50000 0.31240 0.06310 ?
O5 0.50000 0.91440 0.24040 ?
O6 0.22230 0.27370 0.53820 ?
O7 0.29120 0.51050 0.26560 ?
H1 0.00000 0.71700 0.50300 0.03800
H2 0.50000 0.19700 0.08400 0.03800
H3 0.38200 -0.01300 0.25500 0.03800
H4 0.18500 0.22800 0.46200 0.03800
H5 0.19800 0.80200 0.08800 0.03800
H6 0.24600 0.40800 0.26600 0.03800
H7 0.19900 0.59300 0.27300 0.03800

loop_
_cod_related_entry_id
_cod_related_entry_database
_cod_related_entry_code
1 AMCSD 0009654
